data_4317509
loop_
_publ_author_name
'Yasuhiro Arikawa'
'Hiroyuki Kawaguchi'
'Kazuo Kashiwabara'
'Kazuyuki Tatsumi'

_publ_contact_author_address
;
      Research Center for Materials Science, Nagoya University,
      Furo-cho, Chikusa-ku, Nagoya 464-8602, Japan
;
_publ_contact_author_email ' i45100a@nucc.ccnagoya-u.ac.jp '
_publ_contact_author_fax ' 81-52-789-2943 '
_publ_contact_author_name ' Kazuyuki Tatsumi'
_publ_contact_author_phone ' 81-52-789-2474 '
_publ_section_title
;
 Trithiotungsten(VI) Complexes Having Phosphine-Thiolate Hybrid Ligands:
 Synthesis and Cluster Forming Reactions with CuBr, FeCl2, and
 [Fe(CH3CN)6](ClO4)2
;
_journal_name_full 'Inorganic Chemistry'
_journal_page_first 513
_journal_page_last 520
_journal_paper_doi 10.1021/ic010921q
_journal_volume 41
_journal_year 2002
_chemical_formula_moiety "'C42 H42 O P2 S4 W "
_chemical_formula_sum 'C42 H42 O P2 S4 W'
_chemical_formula_weight 936.83
_space_group_IT_number 2
_symmetry_cell_setting triclinic
_symmetry_Int_Tables_number 2
_symmetry_space_group_name_Hall '-P 1'
_symmetry_space_group_name_H-M 'P -1'
_cell_angle_alpha 80.070(2)
_cell_angle_beta 76.363(2)
_cell_angle_gamma 63.973(2)
_cell_formula_units_Z 2
_cell_length_a 11.034(3)
_cell_length_b 11.172(2)
_cell_length_c 18.354(4)
_cell_measurement_reflns_used 13396
_cell_measurement_temperature 173.2
_cell_measurement_theta_max 27.5
_cell_measurement_theta_min 2.5
_cell_volume 1969.6(8)
_computing_cell_refinement d*TREK
_computing_data_collection d*TREK
_computing_data_reduction 'teXsan Ver. 1.11'
_computing_publication_material 'teXsan Ver. 1.11'
_computing_structure_refinement 'teXsan Ver. 1.10'
_computing_structure_solution SHELXS86
_diffrn_measurement_device_type 'Quantum CCD/Rigaku AFC7'
_diffrn_radiation_type 'Mo K\a'
_diffrn_radiation_wavelength 0.7107
_diffrn_reflns_limit_h_max 14
_diffrn_reflns_limit_h_min 0
_diffrn_reflns_limit_k_max 14
_diffrn_reflns_limit_k_min -11
_diffrn_reflns_limit_l_max 23
_diffrn_reflns_limit_l_min -22
_diffrn_reflns_number 8343
_diffrn_reflns_theta_max 27.5
_exptl_absorpt_coefficient_mu 3.262
_exptl_absorpt_correction_type none
_exptl_crystal_colour dark-red
_exptl_crystal_density_diffrn 1.580
_exptl_crystal_density_method 'not measured'
_exptl_crystal_description prismatic
_exptl_crystal_size_max 0.300
_exptl_crystal_size_mid 0.100
_exptl_crystal_size_min 0.050
_refine_diff_density_max 4.93
_refine_diff_density_min -3.13
_refine_ls_extinction_method none
_refine_ls_goodness_of_fit_ref 2.051
_refine_ls_hydrogen_treatment noref
_refine_ls_number_parameters 451
_refine_ls_number_reflns 6676
_refine_ls_R_factor_gt 0.0596
_refine_ls_shift/su_max 0.0000
_refine_ls_structure_factor_coef F
_refine_ls_weighting_details 'w = 1/[\s^2^(Fo) + 0.00040|Fo|^2^]'
_refine_ls_weighting_scheme calc
_refine_ls_wR_factor_ref 0.0711
_reflns_number_gt 6676
_reflns_number_total 8343
_reflns_threshold_expression F^2^>2.0\s(F^2^)
_cod_data_source_file ic010921q_2.cif
_cod_data_source_block (PPh4)[(dpsp)W(S)3]_(thf)
_cod_original_cell_volume 1969.5(6)
_cod_original_sg_symbol_H-M 'P -1 '
_cod_original_formula_sum 'C42 H42 O P2 S4 W '
_cod_database_code 4317509

loop_
_symmetry_equiv_pos_as_xyz
x,y,z
-x,-y,-z

loop_
_atom_site_label
_atom_site_type_symbol
_atom_site_fract_x
_atom_site_fract_y
_atom_site_fract_z
_atom_site_U_iso_or_equiv
_atom_site_adp_type
_atom_site_occupancy
_atom_site_calc_flag
_atom_site_refinement_flags
_atom_site_disorder_assembly
_atom_site_disorder_group
W W 0.36979(3) 0.03759(3) 0.26833(2) 0.01986(9) Uani 1.00 d . . .
S(1) S 0.3208(2) -0.0460(2) 0.1872(1) 0.0325(6) Uani 1.00 d . . .
S(2) S 0.5482(2) -0.1118(2) 0.3145(1) 0.0238(5) Uani 1.00 d . . .
S(3) S 0.4302(2) 0.1992(2) 0.2084(1) 0.0282(6) Uani 1.00 d . . .
S(4) S 0.1824(2) 0.2178(2) 0.3341(1) 0.0270(5) Uani 1.00 d . . .
P(1) P 0.2417(2) -0.0804(2) 0.3686(1) 0.0195(5) Uani 1.00 d . . .
P(2) P 0.9325(2) 0.2565(2) 0.0713(1) 0.0220(5) Uani 1.00 d . . .
O O 0.7690(7) 0.4977(7) 0.4335(4) 0.044(2) Uani 1.00 d . . .
C(1) C 0.0564(9) 0.1658(8) 0.3984(6) 0.032(2) Uani 1.00 d . . .
C(2) C 0.0617(8) 0.0360(8) 0.3805(5) 0.028(2) Uani 1.00 d . . .
C(3) C 0.2560(8) -0.2398(8) 0.3465(5) 0.023(2) Uani 1.00 d . . .
C(4) C 0.3832(9) -0.3386(8) 0.3252(5) 0.031(2) Uani 1.00 d . . .
C(5) C 0.397(1) -0.4608(9) 0.3085(6) 0.039(3) Uani 1.00 d . . .
C(6) C 0.282(1) -0.4831(9) 0.3112(5) 0.038(3) Uani 1.00 d . . .
C(7) C 0.154(1) -0.3836(10) 0.3312(6) 0.040(3) Uani 1.00 d . . .
C(8) C 0.1396(10) -0.2610(9) 0.3499(6) 0.033(3) Uani 1.00 d . . .
C(9) C 0.2796(8) -0.1127(8) 0.4628(5) 0.022(2) Uani 1.00 d . . .
C(10) C 0.2789(8) -0.2276(8) 0.5093(5) 0.026(2) Uani 1.00 d . . .
C(11) C 0.3067(9) -0.2510(8) 0.5806(5) 0.029(2) Uani 1.00 d . . .
C(12) C 0.3380(10) -0.1624(9) 0.6080(5) 0.035(3) Uani 1.00 d . . .
C(13) C 0.3394(10) -0.0490(9) 0.5639(6) 0.035(3) Uani 1.00 d . . .
C(14) C 0.3125(9) -0.0256(8) 0.4919(5) 0.029(2) Uani 1.00 d . . .
C(15) C 0.9224(8) 0.1098(7) 0.1249(5) 0.022(2) Uani 1.00 d . . .
C(16) C 1.0374(8) -0.0107(8) 0.1248(5) 0.025(2) Uani 1.00 d . . .
C(17) C 1.028(1) -0.1188(8) 0.1718(6) 0.035(3) Uani 1.00 d . . .
C(18) C 0.9021(8) -0.1080(7) 0.2118(5) 0.026(2) Uani 1.00 d . . .
C(19) C 0.7901(9) 0.0096(9) 0.2145(5) 0.030(2) Uani 1.00 d . . .
C(20) C 0.7979(9) 0.1230(8) 0.1710(5) 0.029(2) Uani 1.00 d . . .
C(21) C 0.8701(8) 0.3807(8) 0.1364(5) 0.024(2) Uani 1.00 d . . .
C(22) C 0.9263(9) 0.3499(8) 0.2013(5) 0.031(2) Uani 1.00 d . . .
C(23) C 0.878(1) 0.4414(10) 0.2543(5) 0.042(3) Uani 1.00 d . . .
C(24) C 0.771(1) 0.5651(8) 0.2440(6) 0.038(3) Uani 1.00 d . . .
C(25) C 0.716(1) 0.5972(9) 0.1805(6) 0.041(3) Uani 1.00 d . . .
C(26) C 0.7633(10) 0.5067(8) 0.1257(5) 0.033(2) Uani 1.00 d . . .
C(27) C 0.8263(8) 0.3161(8) 0.0003(5) 0.026(2) Uani 1.00 d . . .
C(28) C 0.846(1) 0.4105(9) -0.0561(6) 0.037(3) Uani 1.00 d . . .
C(29) C 0.760(1) 0.4675(9) -0.1084(6) 0.042(3) Uani 1.00 d . . .
C(30) C 0.658(1) 0.429(1) -0.1063(6) 0.049(3) Uani 1.00 d . . .
C(31) C 0.639(1) 0.334(1) -0.0510(6) 0.050(3) Uani 1.00 d . . .
C(32) C 0.724(1) 0.275(1) 0.0023(6) 0.040(3) Uani 1.00 d . . .
C(33) C 1.1080(8) 0.2174(7) 0.0266(5) 0.022(2) Uani 1.00 d . . .
C(34) C 1.1929(9) 0.2445(8) 0.0598(5) 0.026(2) Uani 1.00 d . . .
C(35) C 1.3297(9) 0.2051(9) 0.0288(5) 0.034(3) Uani 1.00 d . . .
C(36) C 1.3814(9) 0.1356(9) -0.0357(5) 0.033(2) Uani 1.00 d . . .
C(37) C 1.2978(10) 0.1087(9) -0.0695(5) 0.035(3) Uani 1.00 d . . .
C(38) C 1.1591(9) 0.1507(9) -0.0378(5) 0.030(2) Uani 1.00 d . . .
C(39) C 0.643(1) 0.5878(9) 0.4715(6) 0.042(3) Uani 1.00 d . . .
C(40) C 0.666(1) 0.6978(9) 0.4962(6) 0.041(3) Uani 1.00 d . . .
C(41) C 0.813(1) 0.667(1) 0.4600(8) 0.055(4) Uani 1.00 d . . .
C(42) C 0.873(1) 0.5176(10) 0.4540(7) 0.048(3) Uani 1.00 d . . .
H(1) H 0.0736 0.1546 0.4492 0.0379 Uiso 1.00 calc . . .
H(2) H -0.0346 0.2355 0.3956 0.0379 Uiso 1.00 calc . . .
H(3) H 0.0268 0.0490 0.3346 0.0330 Uiso 1.00 calc . . .
H(4) H 0.0081 0.0027 0.4215 0.0330 Uiso 1.00 calc . . .
H(5) H 0.4643 -0.3230 0.3218 0.0372 Uiso 1.00 calc . . .
H(6) H 0.4877 -0.5311 0.2948 0.0466 Uiso 1.00 calc . . .
H(7) H 0.2924 -0.5685 0.2991 0.0455 Uiso 1.00 calc . . .
H(8) H 0.0727 -0.3982 0.3324 0.0482 Uiso 1.00 calc . . .
H(9) H 0.0491 -0.1913 0.3650 0.0397 Uiso 1.00 calc . . .
H(10) H 0.2583 -0.2911 0.4903 0.0312 Uiso 1.00 calc . . .
H(11) H 0.3044 -0.3297 0.6118 0.0343 Uiso 1.00 calc . . .
H(12) H 0.3590 -0.1796 0.6582 0.0420 Uiso 1.00 calc . . .
H(13) H 0.3593 0.0141 0.5838 0.0416 Uiso 1.00 calc . . .
H(14) H 0.3166 0.0527 0.4610 0.0352 Uiso 1.00 calc . . .
H(15) H 1.1234 -0.0192 0.0922 0.0298 Uiso 1.00 calc . . .
H(16) H 1.1096 -0.2010 0.1764 0.0424 Uiso 1.00 calc . . .
H(17) H 0.8933 -0.1872 0.2389 0.0318 Uiso 1.00 calc . . .
H(18) H 0.7044 0.0155 0.2465 0.0356 Uiso 1.00 calc . . .
H(19) H 0.7187 0.2084 0.1730 0.0346 Uiso 1.00 calc . . .
H(20) H 1.0003 0.2631 0.2092 0.0377 Uiso 1.00 calc . . .
H(21) H 0.9184 0.4192 0.2990 0.0507 Uiso 1.00 calc . . .
H(22) H 0.7361 0.6288 0.2819 0.0452 Uiso 1.00 calc . . .
H(23) H 0.6418 0.6844 0.1733 0.0497 Uiso 1.00 calc . . .
H(24) H 0.7230 0.5306 0.0808 0.0400 Uiso 1.00 calc . . .
H(25) H 0.9206 0.4362 -0.0586 0.0448 Uiso 1.00 calc . . .
H(26) H 0.7728 0.5348 -0.1466 0.0503 Uiso 1.00 calc . . .
H(27) H 0.5983 0.4684 -0.1434 0.0592 Uiso 1.00 calc . . .
H(28) H 0.5653 0.3084 -0.0495 0.0605 Uiso 1.00 calc . . .
H(29) H 0.7116 0.2068 0.0399 0.0486 Uiso 1.00 calc . . .
H(30) H 1.1557 0.2915 0.1053 0.0314 Uiso 1.00 calc . . .
H(31) H 1.3890 0.2254 0.0514 0.0405 Uiso 1.00 calc . . .
H(32) H 1.4781 0.1054 -0.0574 0.0392 Uiso 1.00 calc . . .
H(33) H 1.3351 0.0612 -0.1147 0.0418 Uiso 1.00 calc . . .
H(34) H 1.0989 0.1330 -0.0611 0.0363 Uiso 1.00 calc . . .
H(35) H 0.5764 0.6261 0.4380 0.0507 Uiso 1.00 calc . . .
H(36) H 0.6084 0.5412 0.5151 0.0507 Uiso 1.00 calc . . .
H(37) H 0.6043 0.7853 0.4778 0.0495 Uiso 1.00 calc . . .
H(38) H 0.6534 0.6935 0.5505 0.0495 Uiso 1.00 calc . . .
H(39) H 0.8197 0.7147 0.4108 0.0665 Uiso 1.00 calc . . .
H(40) H 0.8592 0.6888 0.4914 0.0665 Uiso 1.00 calc . . .
H(41) H 0.8935 0.4691 0.5019 0.0582 Uiso 1.00 calc . . .
H(42) H 0.9551 0.4891 0.4159 0.0582 Uiso 1.00 calc . . .

loop_
_atom_site_aniso_label
_atom_site_aniso_U_11
_atom_site_aniso_U_22
_atom_site_aniso_U_33
_atom_site_aniso_U_12
_atom_site_aniso_U_13
_atom_site_aniso_U_23
W 0.0254(2) 0.0126(2) 0.0228(2) -0.0095(1) -0.0066(1) 0.0033(1)
S(1) 0.047(1) 0.038(1) 0.025(1) -0.027(1) -0.0120(10) 0.0030(9)
S(2) 0.0244(10) 0.0133(9) 0.032(1) -0.0066(9) -0.0086(8) 0.0038(8)
S(3) 0.036(1) 0.0172(10) 0.032(1) -0.0146(10) -0.0083(9) 0.0087(9)
S(4) 0.028(1) 0.0111(9) 0.038(1) -0.0072(9) -0.0025(9) 0.0004(8)
P(1) 0.025(1) 0.0127(9) 0.022(1) -0.0099(9) -0.0049(8) 0.0019(8)
P(2) 0.029(1) 0.0131(9) 0.025(1) -0.0095(9) -0.0076(9) 0.0024(8)
O 0.049(4) 0.039(4) 0.049(5) -0.021(4) -0.002(3) -0.014(3)
C(1) 0.028(4) 0.011(4) 0.047(6) -0.004(4) 0.001(4) 0.000(4)
C(2) 0.025(4) 0.015(4) 0.042(6) -0.010(4) -0.003(4) 0.002(4)
C(3) 0.038(5) 0.024(4) 0.015(4) -0.021(4) -0.007(3) 0.007(3)
C(4) 0.043(5) 0.019(4) 0.032(5) -0.012(4) -0.010(4) -0.001(4)
C(5) 0.059(6) 0.018(4) 0.036(6) -0.013(5) -0.009(5) -0.004(4)
C(6) 0.086(8) 0.023(5) 0.022(5) -0.040(5) -0.011(5) 0.005(4)
C(7) 0.064(7) 0.038(5) 0.042(6) -0.040(6) -0.013(5) -0.003(5)
C(8) 0.045(5) 0.028(5) 0.036(6) -0.024(4) -0.008(4) 0.001(4)
C(9) 0.024(4) 0.018(4) 0.021(4) -0.008(3) -0.002(3) 0.000(3)
C(10) 0.030(4) 0.016(4) 0.030(5) -0.010(4) 0.000(4) 0.000(3)
C(11) 0.030(4) 0.015(4) 0.033(5) -0.005(4) -0.003(4) 0.002(3)
C(12) 0.049(6) 0.030(5) 0.025(5) -0.015(5) -0.012(4) 0.002(4)
C(13) 0.047(5) 0.028(5) 0.035(6) -0.015(4) -0.009(4) -0.014(4)
C(14) 0.039(5) 0.021(4) 0.030(5) -0.013(4) -0.009(4) 0.000(4)
C(15) 0.035(4) 0.013(4) 0.023(5) -0.012(4) -0.010(4) 0.002(3)
C(16) 0.027(4) 0.016(4) 0.032(5) -0.013(4) -0.001(3) 0.003(3)
C(17) 0.055(6) 0.020(4) 0.042(6) -0.021(4) -0.023(5) 0.004(4)
C(18) 0.026(4) 0.010(4) 0.042(6) -0.014(4) 0.007(4) 0.004(3)
C(19) 0.044(5) 0.030(5) 0.026(5) -0.028(4) -0.006(4) 0.004(4)
C(20) 0.032(5) 0.023(4) 0.031(5) -0.012(4) -0.004(4) -0.003(4)
C(21) 0.027(4) 0.014(4) 0.027(5) -0.005(4) -0.006(3) 0.003(3)
C(22) 0.038(5) 0.021(4) 0.028(5) -0.005(4) -0.011(4) 0.000(4)
C(23) 0.060(6) 0.038(5) 0.023(5) -0.007(5) -0.017(4) -0.012(4)
C(24) 0.050(6) 0.018(4) 0.036(6) -0.005(4) -0.005(4) -0.010(4)
C(25) 0.050(6) 0.017(4) 0.043(6) 0.001(5) -0.014(5) -0.003(4)
C(26) 0.045(5) 0.020(4) 0.030(5) -0.008(4) -0.012(4) 0.003(4)
C(27) 0.032(4) 0.021(4) 0.024(5) -0.007(4) -0.012(4) 0.000(3)
C(28) 0.057(6) 0.023(4) 0.039(6) -0.021(5) -0.019(5) 0.005(4)
C(29) 0.064(7) 0.027(5) 0.033(6) -0.011(5) -0.027(5) 0.007(4)
C(30) 0.048(6) 0.050(6) 0.040(7) -0.005(6) -0.024(5) 0.000(5)
C(31) 0.040(5) 0.077(8) 0.041(7) -0.024(6) -0.018(5) -0.005(6)
C(32) 0.045(6) 0.050(6) 0.031(6) -0.025(5) -0.009(4) 0.000(5)
C(33) 0.020(4) 0.015(4) 0.029(5) -0.008(3) -0.005(3) 0.004(3)
C(34) 0.039(5) 0.016(4) 0.026(5) -0.014(4) -0.004(4) 0.000(3)
C(35) 0.040(5) 0.035(5) 0.031(5) -0.018(5) -0.012(4) 0.001(4)
C(36) 0.031(5) 0.032(5) 0.030(5) -0.013(4) -0.006(4) 0.010(4)
C(37) 0.042(5) 0.032(5) 0.026(5) -0.014(4) 0.001(4) -0.007(4)
C(38) 0.039(5) 0.032(5) 0.027(5) -0.020(4) -0.007(4) -0.004(4)
C(39) 0.043(6) 0.025(5) 0.052(7) -0.011(5) -0.007(5) 0.003(4)
C(40) 0.052(6) 0.027(5) 0.035(6) -0.007(5) -0.008(5) -0.002(4)
C(41) 0.052(6) 0.034(6) 0.088(10) -0.015(5) -0.021(6) -0.018(6)
C(42) 0.045(6) 0.030(5) 0.063(8) -0.007(5) -0.008(5) -0.013(5)

loop_
_atom_type_symbol
_atom_type_description
_atom_type_scat_dispersion_real
_atom_type_scat_dispersion_imag
_atom_type_scat_source
W W -0.849 6.872
;International Tables for Crystallography
(1992, Vol. C, Tables 4.2.6.8 and 6.1.1.1)
;
S S 0.125 0.123
;International Tables for Crystallography
(1992, Vol. C, Tables 4.2.6.8 and 6.1.1.1)
;
P P 0.102 0.094
;International Tables for Crystallography
(1992, Vol. C, Tables 4.2.6.8 and 6.1.1.1)
;
C C 0.003 0.002
;International Tables for Crystallography
(1992, Vol. C, Tables 4.2.6.8 and 6.1.1.1)
;
H H 0.000 0.000
;International Tables for Crystallography
(1992, Vol. C, Table 6.1.1.2)
;
O O 0.011 0.006
;International Tables for Crystallography
(1992, Vol. C, Tables 4.2.6.8 and 6.1.1.1)
;

loop_
_geom_angle_atom_site_label_1
_geom_angle_atom_site_label_2
_geom_angle_atom_site_label_3
_geom_angle
_geom_angle_site_symmetry_1
_geom_angle_site_symmetry_2
_geom_angle_site_symmetry_3
_geom_angle_publ_flag
S(1) W S(2) 110.83(9) . . 0_555 yes
S(1) W S(3) 108.03(9) . . 0_555 yes
S(1) W S(4) 116.59(9) . . 0_555 yes
S(1) W P(1) 85.40(8) . . 0_555 yes
S(2) W S(3) 106.23(8) . . 0_555 yes
S(2) W S(4) 125.46(8) . . 0_555 yes
S(2) W P(1) 82.65(7) . . 0_555 yes
S(3) W S(4) 83.58(8) . . 0_555 yes
S(3) W P(1) 159.13(8) . . 0_555 yes
S(4) W P(1) 76.02(7) . . 0_555 yes
W S(4) C(1) 113.3(3) . . 0_555 yes
W P(1) C(2) 105.6(3) . . 0_555 yes
W P(1) C(3) 116.7(3) . . 0_555 yes
W P(1) C(9) 117.3(3) . . 0_555 yes
C(2) P(1) C(3) 108.1(4) . . 0_555 yes
C(2) P(1) C(9) 103.7(4) . . 0_555 yes
C(3) P(1) C(9) 104.4(4) . . 0_555 yes
C(15) P(2) C(21) 106.1(4) . . 0_555 yes
C(15) P(2) C(27) 111.6(4) . . 0_555 yes
C(15) P(2) C(33) 108.9(4) . . 0_555 yes
C(21) P(2) C(27) 108.8(4) . . 0_555 yes
C(21) P(2) C(33) 112.3(4) . . 0_555 yes
C(27) P(2) C(33) 109.1(4) . . 0_555 yes
C(39) O C(42) 107.2(8) . . 0_555 yes
S(4) C(1) C(2) 113.4(6) . . 0_555 yes
P(1) C(2) C(1) 105.7(6) . . 0_555 yes
P(1) C(3) C(4) 119.2(6) . . 0_555 yes
P(1) C(3) C(8) 120.9(7) . . 0_555 yes
C(4) C(3) C(8) 119.9(8) . . 0_555 yes
C(3) C(4) C(5) 120.4(9) . . 0_555 yes
C(4) C(5) C(6) 120.4(9) . . 0_555 yes
C(5) C(6) C(7) 119.7(8) . . 0_555 yes
C(6) C(7) C(8) 119.9(9) . . 0_555 yes
C(3) C(8) C(7) 119.6(9) . . 0_555 yes
P(1) C(9) C(10) 121.6(6) . . 0_555 yes
P(1) C(9) C(14) 121.0(6) . . 0_555 yes
C(10) C(9) C(14) 117.4(8) . . 0_555 yes
C(9) C(10) C(11) 121.3(8) . . 0_555 yes
C(10) C(11) C(12) 120.0(8) . . 0_555 yes
C(11) C(12) C(13) 120.1(9) . . 0_555 yes
C(12) C(13) C(14) 120.2(8) . . 0_555 yes
C(9) C(14) C(13) 121.1(8) . . 0_555 yes
P(2) C(15) C(16) 121.1(6) . . 0_555 yes
P(2) C(15) C(20) 117.9(6) . . 0_555 yes
C(16) C(15) C(20) 120.8(7) . . 0_555 yes
C(15) C(16) C(17) 119.4(8) . . 0_555 yes
C(16) C(17) C(18) 119.0(8) . . 0_555 yes
C(17) C(18) C(19) 122.0(7) . . 0_555 yes
C(18) C(19) C(20) 119.9(8) . . 0_555 yes
C(15) C(20) C(19) 118.2(8) . . 0_555 yes
P(2) C(21) C(22) 118.8(6) . . 0_555 yes
P(2) C(21) C(26) 122.2(7) . . 0_555 yes
C(22) C(21) C(26) 119.0(8) . . 0_555 yes
C(21) C(22) C(23) 120.7(8) . . 0_555 yes
C(22) C(23) C(24) 120.2(9) . . 0_555 yes
C(23) C(24) C(25) 119.9(8) . . 0_555 yes
C(24) C(25) C(26) 121.1(8) . . 0_555 yes
C(21) C(26) C(25) 119.2(9) . . 0_555 yes
P(2) C(27) C(28) 117.8(7) . . 0_555 yes
P(2) C(27) C(32) 121.9(7) . . 0_555 yes
C(28) C(27) C(32) 120.2(8) . . 0_555 yes
C(27) C(28) C(29) 120.1(9) . . 0_555 yes
C(28) C(29) C(30) 120.2(10) . . 0_555 yes
C(29) C(30) C(31) 119.7(9) . . 0_555 yes
C(30) C(31) C(32) 121(1) . . 0_555 yes
C(27) C(32) C(31) 118.2(10) . . 0_555 yes
P(2) C(33) C(34) 120.5(7) . . 0_555 yes
P(2) C(33) C(38) 118.7(7) . . 0_555 yes
C(34) C(33) C(38) 120.6(8) . . 0_555 yes
C(33) C(34) C(35) 120.5(8) . . 0_555 yes
C(34) C(35) C(36) 118.7(9) . . 0_555 yes
C(35) C(36) C(37) 121.3(8) . . 0_555 yes
C(36) C(37) C(38) 119.3(8) . . 0_555 yes
C(33) C(38) C(37) 119.7(8) . . 0_555 yes
O C(39) C(40) 108.4(8) . . 0_555 yes
C(39) C(40) C(41) 102.5(8) . . 0_555 yes
C(40) C(41) C(42) 101.9(9) . . 0_555 yes
O C(42) C(41) 104.3(8) . . 0_555 yes

loop_
_geom_bond_atom_site_label_1
_geom_bond_atom_site_label_2
_geom_bond_distance
_geom_bond_site_symmetry_1
_geom_bond_site_symmetry_2
_geom_bond_publ_flag
W S(1) 2.164(2) . . yes
W S(2) 2.190(2) . . yes
W S(3) 2.223(2) . . yes
W S(4) 2.407(2) . . yes
W P(1) 2.587(2) . . yes
S(4) C(1) 1.834(9) . . yes
P(1) C(2) 1.819(8) . . yes
P(1) C(3) 1.826(8) . . yes
P(1) C(9) 1.813(9) . . yes
P(2) C(15) 1.794(8) . . yes
P(2) C(21) 1.781(9) . . yes
P(2) C(27) 1.803(8) . . yes
P(2) C(33) 1.801(8) . . yes
O C(39) 1.41(1) . . yes
O C(42) 1.40(1) . . yes
C(1) C(2) 1.52(1) . . yes
C(3) C(4) 1.37(1) . . yes
C(3) C(8) 1.39(1) . . yes
C(4) C(5) 1.39(1) . . yes
C(5) C(6) 1.38(1) . . yes
C(6) C(7) 1.38(1) . . yes
C(7) C(8) 1.40(1) . . yes
C(9) C(10) 1.42(1) . . yes
C(9) C(14) 1.39(1) . . yes
C(10) C(11) 1.37(1) . . yes
C(11) C(12) 1.38(1) . . yes
C(12) C(13) 1.38(1) . . yes
C(13) C(14) 1.38(1) . . yes
C(15) C(16) 1.39(1) . . yes
C(15) C(20) 1.39(1) . . yes
C(16) C(17) 1.39(1) . . yes
C(17) C(18) 1.38(1) . . yes
C(18) C(19) 1.35(1) . . yes
C(19) C(20) 1.40(1) . . yes
C(21) C(22) 1.39(1) . . yes
C(21) C(26) 1.40(1) . . yes
C(22) C(23) 1.38(1) . . yes
C(23) C(24) 1.38(1) . . yes
C(24) C(25) 1.37(1) . . yes
C(25) C(26) 1.39(1) . . yes
C(27) C(28) 1.40(1) . . yes
C(27) C(32) 1.38(1) . . yes
C(28) C(29) 1.38(1) . . yes
C(29) C(30) 1.36(2) . . yes
C(30) C(31) 1.39(2) . . yes
C(31) C(32) 1.39(1) . . yes
C(33) C(34) 1.39(1) . . yes
C(33) C(38) 1.38(1) . . yes
C(34) C(35) 1.38(1) . . yes
C(35) C(36) 1.39(1) . . yes
C(36) C(37) 1.38(1) . . yes
C(37) C(38) 1.40(1) . . yes
C(39) C(40) 1.52(1) . . yes
C(40) C(41) 1.51(2) . . yes
C(41) C(42) 1.52(1) . . yes

loop_
_geom_contact_atom_site_label_1
_geom_contact_atom_site_label_2
_geom_contact_distance
_geom_contact_site_symmetry_1
_geom_contact_site_symmetry_2
_geom_contact_publ_flag
W P(1) 2.587(2) . . ?
S(1) C(16) 3.420(9) . 1_455 ?
S(1) C(34) 3.593(9) . 1_455 ?
S(2) C(19) 3.513(9) . . ?
O C(10) 3.25(1) . 2_656 ?
O C(11) 3.28(1) . 2_656 ?
O C(23) 3.29(1) . . ?
O C(24) 3.43(1) . . ?
C(1) C(10) 3.50(1) . 2_556 ?
C(10) C(39) 3.57(1) . 1_545 ?
C(11) C(39) 3.59(1) . 1_545 ?
C(12) C(40) 3.52(1) . 1_545 ?
C(13) C(40) 3.56(1) . 1_545 ?
C(18) C(38) 3.56(1) . 2_755 ?
C(25) C(37) 3.52(1) . 2_765 ?
C(25) C(36) 3.59(1) . 2_765 ?
C(36) C(36) 3.32(2) . 2_855 ?
C(42) C(42) 3.46(2) . 2_766 ?

loop_
_geom_torsion_atom_site_label_1
_geom_torsion_atom_site_label_2
_geom_torsion_atom_site_label_3
_geom_torsion_atom_site_label_4
_geom_torsion
_geom_torsion_site_symmetry_1
_geom_torsion_site_symmetry_2
_geom_torsion_site_symmetry_3
_geom_torsion_site_symmetry_4
_geom_torsion_publ_flag
W S(4) C(1) C(2) -20.2(8) 0_555 4_1 5_555 55_5 yes
W P(1) C(2) C(1) -54.2(7) 0_555 4_1 5_555 55_5 yes
W P(1) C(3) C(4) 52.7(8) 0_555 4_1 5_555 55_5 yes
W P(1) C(3) C(8) -126.3(7) 0_555 4_1 5_555 55_5 yes
W P(1) C(9) C(10) -146.3(6) 0_555 4_1 5_555 55_5 yes
W P(1) C(9) C(14) 32.9(8) 0_555 4_1 5_555 55_5 yes
S(1) W S(4) C(1) 67.6(4) 0_555 4_1 5_555 55_5 yes
S(1) W P(1) C(2) -86.1(3) 0_555 4_1 5_555 55_5 yes
S(1) W P(1) C(3) 34.0(3) 0_555 4_1 5_555 55_5 yes
S(1) W P(1) C(9) 158.9(3) 0_555 4_1 5_555 55_5 yes
S(2) W S(4) C(1) -80.1(4) 0_555 4_1 5_555 55_5 yes
S(2) W P(1) C(2) 162.2(3) 0_555 4_1 5_555 55_5 yes
S(2) W P(1) C(3) -77.7(3) 0_555 4_1 5_555 55_5 yes
S(2) W P(1) C(9) 47.2(3) 0_555 4_1 5_555 55_5 yes
S(3) W S(4) C(1) 174.5(4) 0_555 4_1 5_555 55_5 yes
S(3) W P(1) C(2) 45.3(4) 0_555 4_1 5_555 55_5 yes
S(3) W P(1) C(3) 165.4(3) 0_555 4_1 5_555 55_5 yes
S(3) W P(1) C(9) -69.7(4) 0_555 4_1 5_555 55_5 yes
S(4) W P(1) C(2) 32.7(3) 0_555 4_1 5_555 55_5 yes
S(4) W P(1) C(3) 152.9(3) 0_555 4_1 5_555 55_5 yes
S(4) W P(1) C(9) -82.2(3) 0_555 4_1 5_555 55_5 yes
S(4) C(1) C(2) P(1) 48.4(8) 0_555 4_1 5_555 55_5 yes
P(1) W S(4) C(1) -9.9(4) 0_555 4_1 5_555 55_5 yes
P(1) C(3) C(4) C(5) 179.6(7) 0_555 4_1 5_555 55_5 yes
P(1) C(3) C(8) C(7) 178.8(7) 0_555 4_1 5_555 55_5 yes
P(1) C(9) C(10) C(11) -179.5(6) 0_555 4_1 5_555 55_5 yes
P(1) C(9) C(14) C(13) 179.0(7) 0_555 4_1 5_555 55_5 yes
P(2) C(15) C(16) C(17) 174.6(7) 0_555 4_1 5_555 55_5 yes
P(2) C(15) C(20) C(19) -178.5(7) 0_555 4_1 5_555 55_5 yes
P(2) C(21) C(22) C(23) -177.8(8) 0_555 4_1 5_555 55_5 yes
P(2) C(21) C(26) C(25) 177.4(8) 0_555 4_1 5_555 55_5 yes
P(2) C(27) C(28) C(29) -174.8(8) 0_555 4_1 5_555 55_5 yes
P(2) C(27) C(32) C(31) 174.7(8) 0_555 4_1 5_555 55_5 yes
P(2) C(33) C(34) C(35) 174.9(6) 0_555 4_1 5_555 55_5 yes
P(2) C(33) C(38) C(37) -174.2(7) 0_555 4_1 5_555 55_5 yes
O C(39) C(40) C(41) 6(1) 0_555 4_1 5_555 55_5 yes
O C(42) C(41) C(40) 39(1) 0_555 4_1 5_555 55_5 yes
C(1) C(2) P(1) C(3) -179.8(6) 0_555 4_1 5_555 55_5 yes
C(1) C(2) P(1) C(9) 69.7(7) 0_555 4_1 5_555 55_5 yes
C(2) P(1) C(3) C(4) 171.4(7) 0_555 4_1 5_555 55_5 yes
C(2) P(1) C(3) C(8) -7.5(8) 0_555 4_1 5_555 55_5 yes
C(2) P(1) C(9) C(10) 97.8(7) 0_555 4_1 5_555 55_5 yes
C(2) P(1) C(9) C(14) -83.1(7) 0_555 4_1 5_555 55_5 yes
C(3) P(1) C(9) C(10) -15.4(8) 0_555 4_1 5_555 55_5 yes
C(3) P(1) C(9) C(14) 163.7(7) 0_555 4_1 5_555 55_5 yes
C(3) C(4) C(5) C(6) 1(1) 0_555 4_1 5_555 55_5 yes
C(3) C(8) C(7) C(6) 1(1) 0_555 4_1 5_555 55_5 yes
C(4) C(3) P(1) C(9) -78.5(8) 0_555 4_1 5_555 55_5 yes
C(4) C(3) C(8) C(7) 0(1) 0_555 4_1 5_555 55_5 yes
C(4) C(5) C(6) C(7) 0(1) 0_555 4_1 5_555 55_5 yes
C(5) C(4) C(3) C(8) -1(1) 0_555 4_1 5_555 55_5 yes
C(5) C(6) C(7) C(8) 0(1) 0_555 4_1 5_555 55_5 yes
C(8) C(3) P(1) C(9) 102.5(7) 0_555 4_1 5_555 55_5 yes
C(9) C(10) C(11) C(12) 0(1) 0_555 4_1 5_555 55_5 yes
C(9) C(14) C(13) C(12) 1(1) 0_555 4_1 5_555 55_5 yes
C(10) C(9) C(14) C(13) -1(1) 0_555 4_1 5_555 55_5 yes
C(10) C(11) C(12) C(13) 0(1) 0_555 4_1 5_555 55_5 yes
C(11) C(10) C(9) C(14) 1(1) 0_555 4_1 5_555 55_5 yes
C(11) C(12) C(13) C(14) -1(1) 0_555 4_1 5_555 55_5 yes
C(15) P(2) C(21) C(22) 52.2(8) 0_555 4_1 5_555 55_5 yes
C(15) P(2) C(21) C(26) -125.6(8) 0_555 4_1 5_555 55_5 yes
C(15) P(2) C(27) C(28) -166.2(7) 0_555 4_1 5_555 55_5 yes
C(15) P(2) C(27) C(32) 16.5(9) 0_555 4_1 5_555 55_5 yes
C(15) P(2) C(33) C(34) -95.6(7) 0_555 4_1 5_555 55_5 yes
C(15) P(2) C(33) C(38) 79.3(7) 0_555 4_1 5_555 55_5 yes
C(15) C(16) C(17) C(18) 6(1) 0_555 4_1 5_555 55_5 yes
C(15) C(20) C(19) C(18) 0(1) 0_555 4_1 5_555 55_5 yes
C(16) C(15) P(2) C(21) -123.8(7) 0_555 4_1 5_555 55_5 yes
C(16) C(15) P(2) C(27) 117.9(7) 0_555 4_1 5_555 55_5 yes
C(16) C(15) P(2) C(33) -2.7(8) 0_555 4_1 5_555 55_5 yes
C(16) C(15) C(20) C(19) -3(1) 0_555 4_1 5_555 55_5 yes
C(16) C(17) C(18) C(19) -8(1) 0_555 4_1 5_555 55_5 yes
C(17) C(16) C(15) C(20) 0(1) 0_555 4_1 5_555 55_5 yes
C(17) C(18) C(19) C(20) 5(1) 0_555 4_1 5_555 55_5 yes
C(20) C(15) P(2) C(21) 51.5(8) 0_555 4_1 5_555 55_5 yes
C(20) C(15) P(2) C(27) -66.9(8) 0_555 4_1 5_555 55_5 yes
C(20) C(15) P(2) C(33) 172.6(7) 0_555 4_1 5_555 55_5 yes
C(21) P(2) C(27) C(28) 77.1(8) 0_555 4_1 5_555 55_5 yes
C(21) P(2) C(27) C(32) -100.2(8) 0_555 4_1 5_555 55_5 yes
C(21) P(2) C(33) C(34) 21.6(8) 0_555 4_1 5_555 55_5 yes
C(21) P(2) C(33) C(38) -163.5(7) 0_555 4_1 5_555 55_5 yes
C(21) C(22) C(23) C(24) 0(1) 0_555 4_1 5_555 55_5 yes
C(21) C(26) C(25) C(24) 0(1) 0_555 4_1 5_555 55_5 yes
C(22) C(21) P(2) C(27) 172.4(7) 0_555 4_1 5_555 55_5 yes
C(22) C(21) P(2) C(33) -66.7(8) 0_555 4_1 5_555 55_5 yes
C(22) C(21) C(26) C(25) 0(1) 0_555 4_1 5_555 55_5 yes
C(22) C(23) C(24) C(25) -1(1) 0_555 4_1 5_555 55_5 yes
C(23) C(22) C(21) C(26) 0(1) 0_555 4_1 5_555 55_5 yes
C(23) C(24) C(25) C(26) 0(1) 0_555 4_1 5_555 55_5 yes
C(26) C(21) P(2) C(27) -5.5(9) 0_555 4_1 5_555 55_5 yes
C(26) C(21) P(2) C(33) 115.5(8) 0_555 4_1 5_555 55_5 yes
C(27) P(2) C(33) C(34) 142.4(7) 0_555 4_1 5_555 55_5 yes
C(27) P(2) C(33) C(38) -42.8(8) 0_555 4_1 5_555 55_5 yes
C(27) C(28) C(29) C(30) -1(1) 0_555 4_1 5_555 55_5 yes
C(27) C(32) C(31) C(30) 1(1) 0_555 4_1 5_555 55_5 yes
C(28) C(27) P(2) C(33) -45.7(8) 0_555 4_1 5_555 55_5 yes
C(28) C(27) C(32) C(31) -2(1) 0_555 4_1 5_555 55_5 yes
C(28) C(29) C(30) C(31) 0(1) 0_555 4_1 5_555 55_5 yes
C(29) C(28) C(27) C(32) 2(1) 0_555 4_1 5_555 55_5 yes
C(29) C(30) C(31) C(32) 0(1) 0_555 4_1 5_555 55_5 yes
C(32) C(27) P(2) C(33) 136.9(8) 0_555 4_1 5_555 55_5 yes
C(33) C(34) C(35) C(36) -1(1) 0_555 4_1 5_555 55_5 yes
C(33) C(38) C(37) C(36) 0(1) 0_555 4_1 5_555 55_5 yes
C(34) C(33) C(38) C(37) 0(1) 0_555 4_1 5_555 55_5 yes
C(34) C(35) C(36) C(37) 1(1) 0_555 4_1 5_555 55_5 yes
C(35) C(34) C(33) C(38) 0(1) 0_555 4_1 5_555 55_5 yes
C(35) C(36) C(37) C(38) 0(1) 0_555 4_1 5_555 55_5 yes
C(39) O C(42) C(41) -36(1) 0_555 4_1 5_555 55_5 yes
C(39) C(40) C(41) C(42) -26(1) 0_555 4_1 5_555 55_5 yes
C(40) C(39) O C(42) 19(1) 0_555 4_1 5_555 55_5 yes
C(40) C(39) O C(42) 19(1) 0_555 4_1 5_555 55_5 yes
